data_7203074
loop_
_publ_author_name
'Piotrkowska, Barbara'
'Gdaniec, Maria'
'Milewska, Maria J.'
'Po\/lo\'nski, Tadeusz'

_publ_section_title
;
 Aryl--perfluoroaryl stacking interactions, hydrogen bonding and steric
 effects in controlling the structure of supramolecular assemblies of
 N,N&#x2032;-diaryloxalamides
;
_journal_issue 10
_journal_name_full CrystEngComm
_journal_page_first 868
_journal_paper_doi 10.1039/b709654b
_journal_volume 9
_journal_year 2007
_chemical_formula_moiety '(C20 H24 N2 O2)0.5 C6F5OH'
_chemical_formula_sum 'C16 H13 F5 N O2'
_chemical_formula_weight 346.27
_chemical_name_systematic
;
N,N'-dimesitylethanediamide 2,3,4,5,6-pentafluorophenol 1:2
;
_space_group_IT_number 2
_symmetry_cell_setting triclinic
_symmetry_space_group_name_Hall '-P 1'
_symmetry_space_group_name_H-M 'P -1'
_atom_sites_solution_hydrogens difmap
_atom_sites_solution_primary direct
_atom_sites_solution_secondary difmap
_audit_creation_method SHELXL-97
_cell_angle_alpha 78.383(7)
_cell_angle_beta 80.223(7)
_cell_angle_gamma 67.530(8)
_cell_formula_units_Z 2
_cell_length_a 6.9797(7)
_cell_length_b 8.1338(7)
_cell_length_c 15.0081(11)
_cell_measurement_reflns_used 3583
_cell_measurement_temperature 170(2)
_cell_measurement_theta_max 25
_cell_measurement_theta_min 4
_cell_volume 767.15(12)
_computing_cell_refinement
;
Oxford Diffraction, CrysAlis Software, Version 1.171, 2003
;
_computing_data_collection
;
Oxford Diffraction, CrysAlis Software, Version 1.171, 2003
;
_computing_data_reduction
;
Oxford Diffraction, CrysAlis Software, Version 1.171, 2003
;
_computing_molecular_graphics
; 'Stereochemical Workstation (Siemens
Analytical X-Ray Instruments, Inc., 1989)'
;
_computing_publication_material 'SHELXL-97 (Sheldrick, 1997)'
_computing_structure_refinement 'SHELXL-97 (Sheldrick, 1997)'
_computing_structure_solution 'SHELXS-97 (Sheldrick, 1997)'
_diffrn_ambient_temperature 170(2)
_diffrn_measured_fraction_theta_full 0.991
_diffrn_measured_fraction_theta_max 0.991
_diffrn_measurement_device_type 'KumaCCD diffractometer'
_diffrn_measurement_method '\o scan'
_diffrn_radiation_monochromator graphite
_diffrn_radiation_source 'fine-focus sealed tube'
_diffrn_radiation_type MoK\a
_diffrn_radiation_wavelength 0.71073
_diffrn_reflns_av_R_equivalents 0.0235
_diffrn_reflns_av_sigmaI/netI 0.0251
_diffrn_reflns_limit_h_max 8
_diffrn_reflns_limit_h_min -8
_diffrn_reflns_limit_k_max 9
_diffrn_reflns_limit_k_min -9
_diffrn_reflns_limit_l_max 17
_diffrn_reflns_limit_l_min -10
_diffrn_reflns_number 5805
_diffrn_reflns_theta_full 25.02
_diffrn_reflns_theta_max 25.02
_diffrn_reflns_theta_min 5.11
_diffrn_standards_decay_% 0
_diffrn_standards_interval_count 50
_exptl_absorpt_coefficient_mu 0.139
_exptl_absorpt_correction_type none
_exptl_crystal_colour colorless
_exptl_crystal_density_diffrn 1.499
_exptl_crystal_density_method 'not measured'
_exptl_crystal_description prism
_exptl_crystal_F_000 354
_exptl_crystal_size_max 0.60
_exptl_crystal_size_mid 0.20
_exptl_crystal_size_min 0.20
_refine_diff_density_max 0.250
_refine_diff_density_min -0.260
_refine_diff_density_rms 0.056
_refine_ls_extinction_coef 0.037(6)
_refine_ls_extinction_expression Fc^*^=kFc[1+0.001xFc^2^\l^3^/sin(2\q)]^-1/4^
_refine_ls_extinction_method SHELXL
_refine_ls_goodness_of_fit_ref 1.154
_refine_ls_hydrogen_treatment mixed
_refine_ls_matrix_type full
_refine_ls_number_parameters 225
_refine_ls_number_reflns 2678
_refine_ls_number_restraints 0
_refine_ls_restrained_S_all 1.154
_refine_ls_R_factor_all 0.0534
_refine_ls_R_factor_gt 0.0429
_refine_ls_shift/su_max 0.000
_refine_ls_shift/su_mean 0.000
_refine_ls_structure_factor_coef Fsqd
_refine_ls_weighting_details 'calc w=1/[\s^2^(Fo^2^)+(0.0753P)^2^+0.0431P] where P=(Fo^2^+2Fc^2^)/3'
_refine_ls_weighting_scheme calc
_refine_ls_wR_factor_gt 0.1233
_refine_ls_wR_factor_ref 0.1293
_reflns_number_gt 2084
_reflns_number_total 2678
_reflns_threshold_expression >2sigma(I)
_cod_data_source_file b709654b.txt
_cod_data_source_block 2pfp
_cod_original_sg_symbol_H-M P-1
_cod_database_code 7203074

loop_
_symmetry_equiv_pos_as_xyz
'x, y, z'
'-x, -y, -z'

loop_
_atom_site_label
_atom_site_type_symbol
_atom_site_fract_x
_atom_site_fract_y
_atom_site_fract_z
_atom_site_U_iso_or_equiv
_atom_site_adp_type
_atom_site_occupancy
_atom_site_symmetry_multiplicity
_atom_site_calc_flag
_atom_site_refinement_flags
_atom_site_disorder_assembly
_atom_site_disorder_group
O1 O 0.30665(19) 0.4779(2) 0.44856(9) 0.0487(4) Uani 1 1 d . . .
N1 N 0.6595(2) 0.3784(2) 0.41191(10) 0.0355(4) Uani 1 1 d . . .
H1N H 0.7755 0.3752 0.4292 0.045(6) Uiso 1 1 d R . .
C1 C 0.4839(3) 0.4607(3) 0.46097(12) 0.0338(4) Uani 1 1 d . . .
C2 C 0.6726(2) 0.3003(2) 0.33245(11) 0.0267(4) Uani 1 1 d . . .
C3 C 0.7231(3) 0.1150(2) 0.34098(12) 0.0301(4) Uani 1 1 d . . .
C4 C 0.7439(3) 0.0427(2) 0.26204(12) 0.0318(4) Uani 1 1 d . . .
H4 H 0.7763 -0.0836 0.2690 0.043(5) Uiso 1 1 d R . .
H6 H 0.654(3) 0.406(2) 0.1129(14) 0.033(5) Uiso 1 1 d . . .
C5 C 0.7190(2) 0.1475(2) 0.17664(12) 0.0292(4) Uani 1 1 d . . .
C6 C 0.6689(2) 0.3319(2) 0.17095(13) 0.0282(4) Uani 1 1 d . . .
C7 C 0.6443(2) 0.4116(2) 0.24789(12) 0.0281(4) Uani 1 1 d . . .
C8 C 0.7634(4) -0.0048(3) 0.43111(14) 0.0529(6) Uani 1 1 d . . .
H8A H 0.8826 -0.0005 0.4530 0.063 Uiso 1 1 d R . .
H8B H 0.7923 -0.1267 0.4235 0.063 Uiso 1 1 d R . .
H8C H 0.6435 0.0337 0.4747 0.063 Uiso 1 1 d R . .
C9 C 0.7502(3) 0.0620(3) 0.09229(14) 0.0452(5) Uani 1 1 d . . .
H9C H 0.8954 -0.0058 0.0785 0.054 Uiso 1 1 d R . .
H9A H 0.6998 0.1543 0.0418 0.054 Uiso 1 1 d R . .
H9B H 0.6713 -0.0155 0.1023 0.054 Uiso 1 1 d R . .
C10 C 0.5911(3) 0.6114(2) 0.23992(16) 0.0455(5) Uani 1 1 d . . .
H10A H 0.6870 0.6346 0.2701 0.055 Uiso 1 1 d R . .
H10B H 0.4513 0.6661 0.2670 0.055 Uiso 1 1 d R . .
H10C H 0.5979 0.6626 0.1765 0.055 Uiso 1 1 d R . .
O1A O 0.12965(19) 0.29970(18) 0.38132(8) 0.0376(4) Uani 1 1 d . . .
H1A H 0.1756 0.3768 0.3962 0.070(8) Uiso 1 1 d R . .
F2A F 0.21998(17) -0.00571(14) 0.31015(8) 0.0452(3) Uani 1 1 d . . .
F3A F 0.25560(19) -0.00228(17) 0.12762(9) 0.0566(4) Uani 1 1 d . . .
F4A F 0.2280(2) 0.3046(2) 0.01027(8) 0.0688(4) Uani 1 1 d . . .
F5A F 0.1572(2) 0.61162(19) 0.07722(9) 0.0684(4) Uani 1 1 d . . .
F6A F 0.10507(18) 0.61254(14) 0.25999(9) 0.0508(4) Uani 1 1 d . . .
C1A C 0.1594(2) 0.3046(2) 0.28912(11) 0.0275(4) Uani 1 1 d . . .
C2A C 0.1989(2) 0.1494(2) 0.25313(12) 0.0294(4) Uani 1 1 d . . .
C3A C 0.2181(3) 0.1499(3) 0.16048(13) 0.0366(5) Uani 1 1 d . . .
C4A C 0.2032(3) 0.3051(3) 0.10097(13) 0.0406(5) Uani 1 1 d . . .
C5A C 0.1670(3) 0.4601(3) 0.13485(13) 0.0404(5) Uani 1 1 d . . .
C6A C 0.1436(3) 0.4593(2) 0.22778(13) 0.0335(4) Uani 1 1 d . . .

loop_
_atom_site_aniso_label
_atom_site_aniso_U_11
_atom_site_aniso_U_22
_atom_site_aniso_U_33
_atom_site_aniso_U_23
_atom_site_aniso_U_13
_atom_site_aniso_U_12
O1 0.0272(7) 0.0843(11) 0.0483(9) -0.0428(8) 0.0043(6) -0.0222(7)
N1 0.0265(8) 0.0573(10) 0.0326(9) -0.0262(8) 0.0019(6) -0.0182(7)
C1 0.0288(9) 0.0499(11) 0.0306(10) -0.0197(9) 0.0026(7) -0.0184(8)
C2 0.0203(8) 0.0403(10) 0.0251(9) -0.0165(8) 0.0020(6) -0.0129(7)
C3 0.0267(9) 0.0387(10) 0.0269(10) -0.0061(8) 0.0013(7) -0.0153(7)
C4 0.0311(9) 0.0298(10) 0.0381(11) -0.0112(8) 0.0009(8) -0.0138(7)
C5 0.0226(8) 0.0414(10) 0.0282(10) -0.0161(8) 0.0028(7) -0.0134(7)
C6 0.0238(9) 0.0369(10) 0.0234(10) -0.0048(8) -0.0008(7) -0.0109(7)
C7 0.0199(8) 0.0310(9) 0.0348(10) -0.0111(8) 0.0000(7) -0.0090(7)
C8 0.0583(13) 0.0605(14) 0.0378(12) 0.0063(10) -0.0063(10) -0.0253(11)
C9 0.0404(11) 0.0630(14) 0.0395(12) -0.0288(10) 0.0059(9) -0.0203(10)
C10 0.0419(11) 0.0322(11) 0.0614(14) -0.0143(10) 0.0000(10) -0.0108(9)
O1A 0.0396(7) 0.0550(8) 0.0277(7) -0.0139(6) -0.0006(5) -0.0248(6)
F2A 0.0480(7) 0.0345(6) 0.0531(8) -0.0031(5) -0.0100(5) -0.0146(5)
F3A 0.0512(7) 0.0621(8) 0.0629(8) -0.0410(7) -0.0060(6) -0.0116(6)
F4A 0.0657(9) 0.1133(12) 0.0271(7) -0.0149(7) -0.0059(6) -0.0295(8)
F5A 0.0768(10) 0.0682(9) 0.0579(9) 0.0244(7) -0.0211(7) -0.0346(8)
F6A 0.0508(7) 0.0368(7) 0.0713(9) -0.0149(6) -0.0130(6) -0.0168(5)
C1A 0.0196(8) 0.0400(10) 0.0263(10) -0.0091(8) -0.0026(7) -0.0121(7)
C2A 0.0220(8) 0.0325(9) 0.0338(11) -0.0048(8) -0.0049(7) -0.0091(7)
C3A 0.0251(9) 0.0488(12) 0.0401(12) -0.0241(10) -0.0038(8) -0.0090(8)
C4A 0.0307(10) 0.0669(14) 0.0239(10) -0.0087(9) -0.0044(8) -0.0158(9)
C5A 0.0328(10) 0.0498(12) 0.0367(12) 0.0087(9) -0.0103(8) -0.0175(9)
C6A 0.0254(9) 0.0334(10) 0.0446(12) -0.0102(8) -0.0053(8) -0.0109(7)

loop_
_atom_type_symbol
_atom_type_description
_atom_type_scat_dispersion_real
_atom_type_scat_dispersion_imag
_atom_type_scat_source
C C 0.0033 0.0016 'International Tables Vol C Tables 4.2.6.8 and 6.1.1.4'
H H 0.0000 0.0000 'International Tables Vol C Tables 4.2.6.8 and 6.1.1.4'
N N 0.0061 0.0033 'International Tables Vol C Tables 4.2.6.8 and 6.1.1.4'
O O 0.0106 0.0060 'International Tables Vol C Tables 4.2.6.8 and 6.1.1.4'
F F 0.0171 0.0103 'International Tables Vol C Tables 4.2.6.8 and 6.1.1.4'

loop_
_geom_angle_atom_site_label_1
_geom_angle_atom_site_label_2
_geom_angle_atom_site_label_3
_geom_angle
_geom_angle_site_symmetry_1
_geom_angle_site_symmetry_3
_geom_angle_publ_flag
C1 N1 C2 124.94(14) . . ?
C1 N1 H1N 116.5 . . ?
C2 N1 H1N 118.5 . . ?
O1 C1 N1 126.43(16) . . ?
O1 C1 C1 119.97(19) . 2_666 ?
N1 C1 C1 113.60(18) . 2_666 ?
C3 C2 C7 121.97(15) . . ?
C3 C2 N1 119.16(15) . . ?
C7 C2 N1 118.79(16) . . ?
C4 C3 C2 117.70(15) . . ?
C4 C3 C8 120.50(17) . . ?
C2 C3 C8 121.74(17) . . ?
C5 C4 C3 122.36(16) . . ?
C5 C4 H4 120.9 . . ?
C3 C4 H4 116.8 . . ?
C4 C5 C6 118.20(16) . . ?
C4 C5 C9 120.50(17) . . ?
C6 C5 C9 121.29(17) . . ?
C7 C6 C5 121.82(17) . . ?
C7 C6 H6 118.5(11) . . ?
C5 C6 H6 119.6(11) . . ?
C6 C7 C2 117.95(16) . . ?
C6 C7 C10 120.83(17) . . ?
C2 C7 C10 121.22(17) . . ?
C3 C8 H8A 109.9 . . ?
C3 C8 H8B 109.5 . . ?
H8A C8 H8B 108.2 . . ?
C3 C8 H8C 109.7 . . ?
H8A C8 H8C 109.7 . . ?
H8B C8 H8C 109.7 . . ?
C5 C9 H9C 110.0 . . ?
C5 C9 H9A 109.4 . . ?
H9C C9 H9A 109.9 . . ?
C5 C9 H9B 109.6 . . ?
H9C C9 H9B 109.9 . . ?
H9A C9 H9B 108.1 . . ?
C7 C10 H10A 109.9 . . ?
C7 C10 H10B 109.6 . . ?
H10A C10 H10B 109.9 . . ?
C7 C10 H10C 109.4 . . ?
H10A C10 H10C 109.9 . . ?
H10B C10 H10C 108.1 . . ?
C1A O1A H1A 109.6 . . ?
O1A C1A C6A 123.50(16) . . ?
O1A C1A C2A 119.31(16) . . ?
C6A C1A C2A 117.12(16) . . ?
F2A C2A C3A 119.18(16) . . ?
F2A C2A C1A 119.33(16) . . ?
C3A C2A C1A 121.49(17) . . ?
F3A C3A C4A 119.58(17) . . ?
F3A C3A C2A 120.18(18) . . ?
C4A C3A C2A 120.23(17) . . ?
F4A C4A C3A 120.30(19) . . ?
F4A C4A C5A 120.29(19) . . ?
C3A C4A C5A 119.40(17) . . ?
F5A C5A C4A 119.90(18) . . ?
F5A C5A C6A 120.09(19) . . ?
C4A C5A C6A 120.00(18) . . ?
F6A C6A C5A 119.37(17) . . ?
F6A C6A C1A 118.90(17) . . ?
C5A C6A C1A 121.73(17) . . ?

loop_
_geom_bond_atom_site_label_1
_geom_bond_atom_site_label_2
_geom_bond_distance
_geom_bond_site_symmetry_2
_geom_bond_publ_flag
O1 C1 1.233(2) . ?
N1 C1 1.326(2) . ?
N1 C2 1.434(2) . ?
N1 H1N 0.8804 . ?
C1 C1 1.527(3) 2_666 ?
C2 C3 1.394(2) . ?
C2 C7 1.398(2) . ?
C3 C4 1.389(2) . ?
C3 C8 1.499(3) . ?
C4 C5 1.386(3) . ?
C4 H4 0.9511 . ?
C5 C6 1.392(2) . ?
C5 C9 1.509(2) . ?
C6 C7 1.390(2) . ?
C6 H6 0.95(2) . ?
C7 C10 1.507(3) . ?
C8 H8A 0.9600 . ?
C8 H8B 0.9600 . ?
C8 H8C 0.9599 . ?
C9 H9C 0.9600 . ?
C9 H9A 0.9599 . ?
C9 H9B 0.9601 . ?
C10 H10A 0.9600 . ?
C10 H10B 0.9600 . ?
C10 H10C 0.9601 . ?
O1A C1A 1.359(2) . ?
O1A H1A 0.8835 . ?
F2A C2A 1.346(2) . ?
F3A C3A 1.341(2) . ?
F4A C4A 1.343(2) . ?
F5A C5A 1.341(2) . ?
F6A C6A 1.342(2) . ?
C1A C6A 1.380(3) . ?
C1A C2A 1.386(3) . ?
C2A C3A 1.373(3) . ?
C3A C4A 1.371(3) . ?
C4A C5A 1.372(3) . ?
C5A C6A 1.375(3) . ?

loop_
_geom_hbond_atom_site_label_D
_geom_hbond_atom_site_label_H
_geom_hbond_atom_site_label_A
_geom_hbond_distance_DH
_geom_hbond_distance_HA
_geom_hbond_distance_DA
_geom_hbond_angle_DHA
_geom_hbond_site_symmetry_A
O1A H1A O1 0.88 1.79 2.6507(17) 163.6 .
N1 H1N O1 0.88 2.26 2.6779(19) 108.6 2_666
N1 H1N O1A 0.88 2.33 3.0639(19) 141.2 1_655
